data_1504303
loop_
_publ_author_name
'Hong, Deng'
'Lin, Xufeng'
'Zhu, Yuanxun'
'Lei, Ming'
'Wang, Yanguang'

_publ_section_title
;
 Copper-catalyzed tandem nucleophilic ring-opening/intramolecular
 oxidative amidation of N-tosylaziridines and hydrazones under aerobic
 conditions.
;
_journal_issue 24
_journal_name_full 'Organic letters'
_journal_page_first 5678
_journal_page_last 5681
_journal_paper_doi 10.1021/ol902376w
_journal_volume 11
_journal_year 2009
_chemical_formula_sum 'C28 H24 N4 O4 S'
_chemical_formula_weight 512.57
_chemical_name_systematic
; 
 ? 
;
_space_group_IT_number 14
_symmetry_cell_setting monoclinic
_symmetry_space_group_name_Hall '-P 2yn'
_symmetry_space_group_name_H-M 'P 1 21/n 1'
_atom_sites_solution_hydrogens geom
_atom_sites_solution_primary direct
_atom_sites_solution_secondary difmap
_audit_creation_method SHELXL-97
_cell_angle_alpha 90.00
_cell_angle_beta 93.277(2)
_cell_angle_gamma 90.00
_cell_formula_units_Z 4
_cell_length_a 9.0058(8)
_cell_length_b 13.1391(12)
_cell_length_c 21.485(2)
_cell_measurement_reflns_used 2468
_cell_measurement_temperature 293(2)
_cell_measurement_theta_max 43.777
_cell_measurement_theta_min 4.903
_cell_volume 2538.1(4)
_computing_cell_refinement 'Bruker SMART'
_computing_data_collection 'Bruker SMART'
_computing_data_reduction 'Bruker SHELXTL'
_computing_molecular_graphics 'Bruker SHELXTL'
_computing_publication_material 'Bruker SHELXTL'
_computing_structure_refinement 'SHELXL-97 (Sheldrick, 1997)'
_computing_structure_solution 'SHELXS-97 (Sheldrick, 1990)'
_diffrn_ambient_temperature 293(2)
_diffrn_measured_fraction_theta_full 0.998
_diffrn_measured_fraction_theta_max 0.998
_diffrn_measurement_device_type 'CCD area detector'
_diffrn_measurement_method 'phi and omega scans'
_diffrn_radiation_monochromator graphite
_diffrn_radiation_source 'fine-focus sealed tube'
_diffrn_radiation_type MoK\a
_diffrn_radiation_wavelength 0.71073
_diffrn_reflns_av_R_equivalents 0.0657
_diffrn_reflns_av_sigmaI/netI 0.0793
_diffrn_reflns_limit_h_max 11
_diffrn_reflns_limit_h_min -9
_diffrn_reflns_limit_k_max 16
_diffrn_reflns_limit_k_min -15
_diffrn_reflns_limit_l_max 24
_diffrn_reflns_limit_l_min -26
_diffrn_reflns_number 13680
_diffrn_reflns_theta_full 26.00
_diffrn_reflns_theta_max 26.00
_diffrn_reflns_theta_min 1.82
_exptl_absorpt_coefficient_mu 0.170
_exptl_absorpt_correction_T_max 1.0000
_exptl_absorpt_correction_T_min 0.7634
_exptl_absorpt_correction_type empirical
_exptl_absorpt_process_details sadabs
_exptl_crystal_colour yellow
_exptl_crystal_density_diffrn 1.341
_exptl_crystal_density_method 'not measured'
_exptl_crystal_description prismatic
_exptl_crystal_F_000 1072
_exptl_crystal_size_max 0.369
_exptl_crystal_size_mid 0.248
_exptl_crystal_size_min 0.223
_refine_diff_density_max 0.241
_refine_diff_density_min -0.186
_refine_diff_density_rms 0.044
_refine_ls_extinction_method none
_refine_ls_goodness_of_fit_ref 0.904
_refine_ls_hydrogen_treatment constr
_refine_ls_matrix_type full
_refine_ls_number_parameters 335
_refine_ls_number_reflns 4981
_refine_ls_number_restraints 0
_refine_ls_restrained_S_all 0.904
_refine_ls_R_factor_all 0.0859
_refine_ls_R_factor_gt 0.0501
_refine_ls_shift/su_max 0.011
_refine_ls_shift/su_mean 0.000
_refine_ls_structure_factor_coef Fsqd
_refine_ls_weighting_details 'calc w=1/[\s^2^(Fo^2^)+(0.0564P)^2^+0.0000P] where P=(Fo^2^+2Fc^2^)/3'
_refine_ls_weighting_scheme calc
_refine_ls_wR_factor_gt 0.1099
_refine_ls_wR_factor_ref 0.1255
_reflns_number_gt 2961
_reflns_number_total 4981
_reflns_threshold_expression >2sigma(I)
_cod_data_source_file ol902376w_si_002.cif
_cod_data_source_block cd29144
_cod_depositor_comments
;
The following automatic conversions were performed:

'_symmetry_cell_setting' value 'Monoclinic' changed to 'monoclinic'
according to /home/saulius/struct/CIF-dictionaries/cif_core.dic
dictionary named 'cif_core.dic' version 2.4.2 from 2011-04-26.

Automatic conversion script
Id: cif_fix_values 1715 2011-07-08 13:25:40Z adriana 
;
_cod_original_sg_symbol_H-M P2(1)/n
_cod_database_code 1504303

loop_
_symmetry_equiv_pos_as_xyz
'x, y, z'
'-x+1/2, y+1/2, -z+1/2'
'-x, -y, -z'
'x-1/2, -y-1/2, z-1/2'

loop_
_atom_site_label
_atom_site_type_symbol
_atom_site_fract_x
_atom_site_fract_y
_atom_site_fract_z
_atom_site_U_iso_or_equiv
_atom_site_adp_type
_atom_site_occupancy
_atom_site_symmetry_multiplicity
_atom_site_calc_flag
_atom_site_refinement_flags
S1 S 0.20536(7) 0.18959(5) 0.00042(3) 0.0530(2) Uani 1 1 d .
N1 N 0.13625(19) 0.25246(13) 0.05945(8) 0.0444(5) Uani 1 1 d .
N2 N 0.2579(2) 0.29320(13) 0.15752(9) 0.0455(5) Uani 1 1 d .
N3 N 0.2004(2) 0.21038(14) 0.18481(9) 0.0483(5) Uani 1 1 d .
N4 N 0.2282(3) 0.60429(17) -0.04755(11) 0.0635(6) Uani 1 1 d .
O1 O 0.1239(2) 0.56482(14) -0.07714(9) 0.0796(6) Uani 1 1 d .
O2 O 0.2832(2) 0.68377(16) -0.06298(12) 0.1051(9) Uani 1 1 d .
O3 O 0.3061(2) 0.25750(12) -0.02703(8) 0.0661(5) Uani 1 1 d .
O4 O 0.0798(2) 0.15031(13) -0.03517(8) 0.0695(6) Uani 1 1 d .
C1 C 0.2326(2) 0.31248(16) 0.09939(10) 0.0420(6) Uani 1 1 d .
C2 C 0.0272(2) 0.19772(17) 0.09568(10) 0.0472(6) Uani 1 1 d .
H2A H -0.0274 0.1500 0.0686 0.057 Uiso 1 1 calc R
H2B H -0.0436 0.2462 0.1109 0.057 Uiso 1 1 calc R
C3 C 0.1002(2) 0.14011(17) 0.15080(10) 0.0436(6) Uani 1 1 d .
H3 H 0.1577 0.0830 0.1354 0.052 Uiso 1 1 calc R
C4 C -0.0191(3) 0.09957(18) 0.19142(11) 0.0449(6) Uani 1 1 d .
C5 C -0.1021(3) 0.1633(2) 0.22594(13) 0.0658(8) Uani 1 1 d .
H5 H -0.0837 0.2329 0.2252 0.079 Uiso 1 1 calc R
C6 C -0.2112(3) 0.1268(3) 0.26138(15) 0.0840(9) Uani 1 1 d .
H6 H -0.2684 0.1713 0.2837 0.101 Uiso 1 1 calc R
C7 C -0.2358(3) 0.0234(3) 0.26386(15) 0.0890(11) Uani 1 1 d .
H7 H -0.3078 -0.0021 0.2890 0.107 Uiso 1 1 calc R
C8 C -0.1550(3) -0.0422(2) 0.22951(16) 0.0810(10) Uani 1 1 d .
H8 H -0.1722 -0.1119 0.2310 0.097 Uiso 1 1 calc R
C9 C -0.0470(3) -0.0034(2) 0.19233(13) 0.0608(7) Uani 1 1 d .
H9 H 0.0065 -0.0471 0.1680 0.073 Uiso 1 1 calc R
C10 C 0.2941(2) 0.40839(17) 0.07656(10) 0.0423(6) Uani 1 1 d .
C11 C 0.2315(2) 0.45949(17) 0.02506(11) 0.0456(6) Uani 1 1 d .
H11 H 0.1510 0.4318 0.0019 0.055 Uiso 1 1 calc R
C12 C 0.2908(3) 0.55281(17) 0.00850(11) 0.0465(6) Uani 1 1 d .
C13 C 0.4077(3) 0.59812(18) 0.04098(12) 0.0561(7) Uani 1 1 d .
H13 H 0.4440 0.6610 0.0290 0.067 Uiso 1 1 calc R
C14 C 0.4698(3) 0.5475(2) 0.09200(12) 0.0592(7) Uani 1 1 d .
H14 H 0.5498 0.5763 0.1150 0.071 Uiso 1 1 calc R
C15 C 0.4146(3) 0.45389(19) 0.10970(11) 0.0535(7) Uani 1 1 d .
H15 H 0.4586 0.4208 0.1443 0.064 Uiso 1 1 calc R
C16 C 0.2788(2) 0.18193(17) 0.24152(10) 0.0428(6) Uani 1 1 d .
C17 C 0.3386(3) 0.25578(19) 0.28094(12) 0.0596(7) Uani 1 1 d .
H17 H 0.3268 0.3242 0.2706 0.072 Uiso 1 1 calc R
C18 C 0.4155(3) 0.2288(2) 0.33525(12) 0.0684(8) Uani 1 1 d .
H18 H 0.4556 0.2794 0.3613 0.082 Uiso 1 1 calc R
C19 C 0.4343(3) 0.1302(2) 0.35180(12) 0.0662(8) Uani 1 1 d .
H19 H 0.4853 0.1129 0.3892 0.079 Uiso 1 1 calc R
C20 C 0.3767(3) 0.0557(2) 0.31230(13) 0.0620(7) Uani 1 1 d .
H20 H 0.3906 -0.0125 0.3228 0.074 Uiso 1 1 calc R
C21 C 0.2984(3) 0.08117(18) 0.25718(11) 0.0519(6) Uani 1 1 d .
H21 H 0.2593 0.0304 0.2309 0.062 Uiso 1 1 calc R
C22 C 0.3040(3) 0.08806(18) 0.03412(10) 0.0485(6) Uani 1 1 d .
C23 C 0.4377(3) 0.1061(2) 0.06750(12) 0.0596(7) Uani 1 1 d .
H23 H 0.4822 0.1699 0.0671 0.072 Uiso 1 1 calc R
C24 C 0.5037(3) 0.0266(2) 0.10151(13) 0.0692(8) Uani 1 1 d .
H24 H 0.5931 0.0385 0.1242 0.083 Uiso 1 1 calc R
C25 C 0.4406(3) -0.0708(2) 0.10296(13) 0.0668(8) Uani 1 1 d .
C26 C 0.3104(3) -0.0876(2) 0.06717(13) 0.0671(8) Uani 1 1 d .
H26 H 0.2683 -0.1522 0.0657 0.080 Uiso 1 1 calc R
C27 C 0.2420(3) -0.0089(2) 0.03347(12) 0.0604(7) Uani 1 1 d .
H27 H 0.1536 -0.0211 0.0101 0.072 Uiso 1 1 calc R
C28 C 0.5101(4) -0.1551(2) 0.14296(16) 0.0954(11) Uani 1 1 d .
H28A H 0.4608 -0.2183 0.1329 0.143 Uiso 1 1 calc R
H28B H 0.4999 -0.1395 0.1862 0.143 Uiso 1 1 calc R
H28C H 0.6137 -0.1609 0.1352 0.143 Uiso 1 1 calc R

loop_
_atom_site_aniso_label
_atom_site_aniso_U_11
_atom_site_aniso_U_22
_atom_site_aniso_U_33
_atom_site_aniso_U_23
_atom_site_aniso_U_13
_atom_site_aniso_U_12
S1 0.0690(5) 0.0513(4) 0.0380(4) -0.0002(3) -0.0028(3) -0.0189(3)
N1 0.0499(12) 0.0411(11) 0.0412(11) 0.0031(9) -0.0054(9) -0.0116(9)
N2 0.0549(12) 0.0382(11) 0.0424(12) 0.0048(9) -0.0054(9) -0.0055(9)
N3 0.0583(13) 0.0396(11) 0.0454(12) 0.0097(9) -0.0108(10) -0.0117(10)
N4 0.0554(14) 0.0493(14) 0.0852(18) 0.0230(13) -0.0004(13) 0.0002(12)
O1 0.0892(15) 0.0684(13) 0.0781(14) 0.0228(11) -0.0240(12) -0.0133(11)
O2 0.0791(15) 0.0731(14) 0.160(2) 0.0701(15) -0.0216(14) -0.0196(12)
O3 0.0919(13) 0.0574(11) 0.0506(11) 0.0006(9) 0.0179(10) -0.0268(10)
O4 0.0875(13) 0.0713(12) 0.0464(11) 0.0001(9) -0.0240(10) -0.0254(11)
C1 0.0458(14) 0.0376(13) 0.0418(14) 0.0009(11) -0.0044(11) -0.0047(11)
C2 0.0463(14) 0.0457(14) 0.0488(15) 0.0036(11) -0.0036(11) -0.0100(11)
C3 0.0468(14) 0.0395(13) 0.0442(14) 0.0015(11) 0.0006(11) -0.0035(11)
C4 0.0432(14) 0.0461(14) 0.0445(14) 0.0052(11) -0.0038(11) -0.0035(12)
C5 0.0704(19) 0.0616(18) 0.0667(19) -0.0024(14) 0.0164(15) -0.0016(15)
C6 0.073(2) 0.098(3) 0.082(2) 0.002(2) 0.0242(18) 0.006(2)
C7 0.0480(19) 0.143(3) 0.077(2) 0.031(2) 0.0116(16) -0.006(2)
C8 0.061(2) 0.077(2) 0.104(3) 0.029(2) 0.0017(19) -0.0220(18)
C9 0.0511(16) 0.0551(17) 0.0762(19) 0.0046(14) 0.0040(14) -0.0053(13)
C10 0.0453(14) 0.0417(14) 0.0398(14) 0.0003(11) 0.0028(11) -0.0044(11)
C11 0.0428(14) 0.0452(14) 0.0481(14) -0.0004(12) -0.0019(11) -0.0051(11)
C12 0.0453(14) 0.0421(14) 0.0522(15) 0.0078(12) 0.0039(12) -0.0015(12)
C13 0.0537(16) 0.0400(14) 0.0746(19) 0.0039(13) 0.0046(14) -0.0107(12)
C14 0.0555(16) 0.0561(17) 0.0649(18) -0.0070(14) -0.0053(14) -0.0183(14)
C15 0.0554(16) 0.0568(16) 0.0470(15) 0.0011(12) -0.0078(12) -0.0092(13)
C16 0.0425(14) 0.0448(14) 0.0408(13) 0.0085(11) 0.0003(11) -0.0023(11)
C17 0.0759(19) 0.0494(16) 0.0516(16) 0.0021(13) -0.0121(14) 0.0005(14)
C18 0.086(2) 0.068(2) 0.0490(17) 0.0030(14) -0.0152(15) -0.0014(16)
C19 0.0632(18) 0.088(2) 0.0457(16) 0.0168(16) -0.0081(14) 0.0041(16)
C20 0.0517(16) 0.0639(18) 0.0705(19) 0.0284(16) 0.0046(14) 0.0038(14)
C21 0.0480(15) 0.0516(16) 0.0555(16) 0.0122(13) -0.0011(12) -0.0068(12)
C22 0.0579(16) 0.0496(15) 0.0387(14) -0.0056(11) 0.0083(12) -0.0114(12)
C23 0.0543(17) 0.0604(18) 0.0647(18) -0.0029(14) 0.0084(14) -0.0129(14)
C24 0.0560(18) 0.081(2) 0.070(2) -0.0068(17) 0.0033(15) 0.0039(16)
C25 0.081(2) 0.0606(19) 0.0606(18) -0.0076(15) 0.0201(16) 0.0116(16)
C26 0.086(2) 0.0499(17) 0.0658(19) -0.0072(15) 0.0112(17) -0.0063(16)
C27 0.0707(18) 0.0560(17) 0.0546(17) -0.0121(14) 0.0047(14) -0.0138(14)
C28 0.115(3) 0.079(2) 0.093(3) 0.0121(19) 0.010(2) 0.025(2)

loop_
_atom_type_symbol
_atom_type_description
_atom_type_scat_dispersion_real
_atom_type_scat_dispersion_imag
_atom_type_scat_source
C C 0.0033 0.0016 'International Tables Vol C Tables 4.2.6.8 and 6.1.1.4'
H H 0.0000 0.0000 'International Tables Vol C Tables 4.2.6.8 and 6.1.1.4'
N N 0.0061 0.0033 'International Tables Vol C Tables 4.2.6.8 and 6.1.1.4'
O O 0.0106 0.0060 'International Tables Vol C Tables 4.2.6.8 and 6.1.1.4'
S S 0.1246 0.1234 'International Tables Vol C Tables 4.2.6.8 and 6.1.1.4'

loop_
_geom_angle_atom_site_label_1
_geom_angle_atom_site_label_2
_geom_angle_atom_site_label_3
_geom_angle
O3 S1 O4 120.63(11)
O3 S1 N1 106.23(10)
O4 S1 N1 105.60(11)
O3 S1 C22 109.32(12)
O4 S1 C22 108.45(11)
N1 S1 C22 105.55(10)
C1 N1 C2 110.70(17)
C1 N1 S1 119.53(15)
C2 N1 S1 116.72(15)
C1 N2 N3 122.01(18)
N2 N3 C16 113.53(17)
N2 N3 C3 122.23(17)
C16 N3 C3 121.70(17)
O2 N4 O1 122.6(2)
O2 N4 C12 118.6(2)
O1 N4 C12 118.7(2)
N2 C1 N1 123.1(2)
N2 C1 C10 116.39(19)
N1 C1 C10 120.10(19)
N1 C2 C3 112.42(18)
N1 C2 H2A 109.1
C3 C2 H2A 109.1
N1 C2 H2B 109.1
C3 C2 H2B 109.1
H2A C2 H2B 107.9
N3 C3 C4 111.84(18)
N3 C3 C2 107.61(17)
C4 C3 C2 109.42(18)
N3 C3 H3 109.3
C4 C3 H3 109.3
C2 C3 H3 109.3
C5 C4 C9 119.2(2)
C5 C4 C3 121.5(2)
C9 C4 C3 119.3(2)
C6 C5 C4 121.3(3)
C6 C5 H5 119.3
C4 C5 H5 119.3
C5 C6 C7 119.4(3)
C5 C6 H6 120.3
C7 C6 H6 120.3
C8 C7 C6 120.5(3)
C8 C7 H7 119.8
C6 C7 H7 119.8
C7 C8 C9 119.3(3)
C7 C8 H8 120.3
C9 C8 H8 120.3
C4 C9 C8 120.2(3)
C4 C9 H9 119.9
C8 C9 H9 119.9
C11 C10 C15 117.9(2)
C11 C10 C1 122.5(2)
C15 C10 C1 119.5(2)
C10 C11 C12 119.1(2)
C10 C11 H11 120.5
C12 C11 H11 120.5
C13 C12 C11 123.3(2)
C13 C12 N4 117.9(2)
C11 C12 N4 118.8(2)
C12 C13 C14 117.6(2)
C12 C13 H13 121.2
C14 C13 H13 121.2
C13 C14 C15 120.8(2)
C13 C14 H14 119.6
C15 C14 H14 119.6
C14 C15 C10 121.3(2)
C14 C15 H15 119.4
C10 C15 H15 119.4
C21 C16 C17 119.2(2)
C21 C16 N3 120.9(2)
C17 C16 N3 119.9(2)
C18 C17 C16 120.2(2)
C18 C17 H17 119.9
C16 C17 H17 119.9
C19 C18 C17 121.5(3)
C19 C18 H18 119.2
C17 C18 H18 119.2
C18 C19 C20 118.8(2)
C18 C19 H19 120.6
C20 C19 H19 120.6
C19 C20 C21 120.7(2)
C19 C20 H20 119.6
C21 C20 H20 119.6
C16 C21 C20 119.6(2)
C16 C21 H21 120.2
C20 C21 H21 120.2
C23 C22 C27 119.9(2)
C23 C22 S1 119.52(19)
C27 C22 S1 120.2(2)
C22 C23 C24 118.5(2)
C22 C23 H23 120.8
C24 C23 H23 120.8
C23 C24 C25 122.5(3)
C23 C24 H24 118.8
C25 C24 H24 118.8
C26 C25 C24 117.7(3)
C26 C25 C28 120.6(3)
C24 C25 C28 121.7(3)
C25 C26 C27 120.6(3)
C25 C26 H26 119.7
C27 C26 H26 119.7
C26 C27 C22 120.8(3)
C26 C27 H27 119.6
C22 C27 H27 119.6
C25 C28 H28A 109.5
C25 C28 H28B 109.5
H28A C28 H28B 109.5
C25 C28 H28C 109.5
H28A C28 H28C 109.5
H28B C28 H28C 109.5

loop_
_geom_bond_atom_site_label_1
_geom_bond_atom_site_label_2
_geom_bond_distance
S1 O3 1.4240(16)
S1 O4 1.4250(16)
S1 N1 1.664(2)
S1 C22 1.738(3)
N1 C1 1.423(3)
N1 C2 1.475(3)
N2 C1 1.282(3)
N2 N3 1.353(2)
N3 C16 1.422(3)
N3 C3 1.458(3)
N4 O2 1.210(2)
N4 O1 1.219(3)
N4 C12 1.466(3)
C1 C10 1.472(3)
C2 C3 1.523(3)
C2 H2A 0.9700
C2 H2B 0.9700
C3 C4 1.519(3)
C3 H3 0.9800
C4 C5 1.368(3)
C4 C9 1.376(3)
C5 C6 1.364(4)
C5 H5 0.9300
C6 C7 1.378(4)
C6 H6 0.9300
C7 C8 1.370(4)
C7 H7 0.9300
C8 C9 1.390(4)
C8 H8 0.9300
C9 H9 0.9300
C10 C11 1.386(3)
C10 C15 1.397(3)
C11 C12 1.392(3)
C11 H11 0.9300
C12 C13 1.366(3)
C13 C14 1.373(3)
C13 H13 0.9300
C14 C15 1.388(3)
C14 H14 0.9300
C15 H15 0.9300
C16 C21 1.375(3)
C16 C17 1.377(3)
C17 C18 1.369(3)
C17 H17 0.9300
C18 C19 1.352(4)
C18 H18 0.9300
C19 C20 1.377(4)
C19 H19 0.9300
C20 C21 1.384(3)
C20 H20 0.9300
C21 H21 0.9300
C22 C23 1.386(3)
C22 C27 1.391(3)
C23 C24 1.388(4)
C23 H23 0.9300
C24 C25 1.402(4)
C24 H24 0.9300
C25 C26 1.382(4)
C25 C28 1.515(4)
C26 C27 1.386(4)
C26 H26 0.9300
C27 H27 0.9300
C28 H28A 0.9600
C28 H28B 0.9600
C28 H28C 0.9600

loop_
_geom_hbond_atom_site_label_D
_geom_hbond_atom_site_label_H
_geom_hbond_atom_site_label_A
_geom_hbond_distance_DH
_geom_hbond_distance_HA
_geom_hbond_distance_DA
_geom_hbond_angle_DHA
_geom_hbond_site_symmetry_A
C13 H13 O3 0.93 2.50 3.228(3) 135.8 3_665

loop_
_geom_torsion_atom_site_label_1
_geom_torsion_atom_site_label_2
_geom_torsion_atom_site_label_3
_geom_torsion_atom_site_label_4
_geom_torsion
O3 S1 N1 C1 -42.49(18)
O4 S1 N1 C1 -171.70(16)
C22 S1 N1 C1 73.54(18)
O3 S1 N1 C2 179.78(15)
O4 S1 N1 C2 50.57(17)
C22 S1 N1 C2 -64.19(17)
C1 N2 N3 C16 159.1(2)
C1 N2 N3 C3 -3.0(3)
N3 N2 C1 N1 3.6(3)
N3 N2 C1 C10 176.27(19)
C2 N1 C1 N2 23.8(3)
S1 N1 C1 N2 -116.2(2)
C2 N1 C1 C10 -148.6(2)
S1 N1 C1 C10 71.4(2)
C1 N1 C2 C3 -50.5(2)
S1 N1 C2 C3 90.7(2)
N2 N3 C3 C4 -143.8(2)
C16 N3 C3 C4 55.5(3)
N2 N3 C3 C2 -23.6(3)
C16 N3 C3 C2 175.7(2)
N1 C2 C3 N3 49.6(2)
N1 C2 C3 C4 171.28(18)
N3 C3 C4 C5 49.7(3)
C2 C3 C4 C5 -69.5(3)
N3 C3 C4 C9 -132.0(2)
C2 C3 C4 C9 108.9(2)
C9 C4 C5 C6 0.3(4)
C3 C4 C5 C6 178.7(2)
C4 C5 C6 C7 1.8(5)
C5 C6 C7 C8 -2.1(5)
C6 C7 C8 C9 0.4(5)
C5 C4 C9 C8 -2.1(4)
C3 C4 C9 C8 179.6(2)
C7 C8 C9 C4 1.7(4)
N2 C1 C10 C11 -153.5(2)
N1 C1 C10 C11 19.4(3)
N2 C1 C10 C15 22.5(3)
N1 C1 C10 C15 -164.6(2)
C15 C10 C11 C12 0.2(3)
C1 C10 C11 C12 176.3(2)
C10 C11 C12 C13 -0.8(4)
C10 C11 C12 N4 177.4(2)
O2 N4 C12 C13 0.7(4)
O1 N4 C12 C13 179.9(2)
O2 N4 C12 C11 -177.6(2)
O1 N4 C12 C11 1.6(4)
C11 C12 C13 C14 0.8(4)
N4 C12 C13 C14 -177.4(2)
C12 C13 C14 C15 -0.3(4)
C13 C14 C15 C10 -0.3(4)
C11 C10 C15 C14 0.3(4)
C1 C10 C15 C14 -175.9(2)
N2 N3 C16 C21 -143.0(2)
C3 N3 C16 C21 19.2(3)
N2 N3 C16 C17 35.7(3)
C3 N3 C16 C17 -162.0(2)
C21 C16 C17 C18 -0.6(4)
N3 C16 C17 C18 -179.3(2)
C16 C17 C18 C19 -0.3(4)
C17 C18 C19 C20 1.1(4)
C18 C19 C20 C21 -1.2(4)
C17 C16 C21 C20 0.4(4)
N3 C16 C21 C20 179.2(2)
C19 C20 C21 C16 0.5(4)
O3 S1 C22 C23 41.9(2)
O4 S1 C22 C23 175.26(19)
N1 S1 C22 C23 -72.0(2)
O3 S1 C22 C27 -145.03(19)
O4 S1 C22 C27 -11.7(2)
N1 S1 C22 C27 101.1(2)
C27 C22 C23 C24 -2.3(4)
S1 C22 C23 C24 170.7(2)
C22 C23 C24 C25 0.4(4)
C23 C24 C25 C26 2.2(4)
C23 C24 C25 C28 -176.8(3)
C24 C25 C26 C27 -2.9(4)
C28 C25 C26 C27 176.2(3)
C25 C26 C27 C22 1.0(4)
C23 C22 C27 C26 1.7(4)
S1 C22 C27 C26 -171.4(2)
